data_2226030
loop_
_publ_author_name
'Huang, Wen-Xiang'
'Liu, Bin-Bin'
'Lin, Jian-Li'

_publ_section_title
;
 (Benzoato-\k<i>O</i>)bis(1,10-phenanthroline-\k^2^<i>N</i>,<i>N</i>')copper(II)
 chloride benzoic acid disolvate
;
_journal_coeditor_code ZQ2032
_journal_issue 5
_journal_name_full 'Acta Crystallographica Section E'
_journal_page_first m488
_journal_page_last m489
_journal_paper_doi 10.1107/S1600536810011487
_journal_volume 66
_journal_year 2010
_chemical_formula_iupac '[Cu (C7 H5 O2) (C12 H8 N2)2] Cl, 2C7 H6 O2'
_chemical_formula_moiety 'C31 H21 Cu N4 O2 +, Cl -, 2(C7 H6 O2)'
_chemical_formula_sum 'C45 H33 Cl Cu N4 O6'
_chemical_formula_weight 824.74
_chemical_name_systematic
;
(Benzoato-\k<i>O</i>)bis(1,10-phenanthroline-\k^2^<i>N</i>,<i>N</i>')copper(II)
chloride benzoic acid disolvate
;
_space_group_IT_number 15
_symmetry_cell_setting monoclinic
_symmetry_space_group_name_Hall '-C 2yc'
_symmetry_space_group_name_H-M 'C 1 2/c 1'
_atom_sites_solution_hydrogens geom
_atom_sites_solution_primary direct
_atom_sites_solution_secondary difmap
_audit_creation_method SHELXL-97
_cell_angle_alpha 90.00
_cell_angle_beta 113.86(3)
_cell_angle_gamma 90.00
_cell_formula_units_Z 4
_cell_length_a 16.724(3)
_cell_length_b 19.288(4)
_cell_length_c 13.295(3)
_cell_measurement_reflns_used 15193
_cell_measurement_temperature 293(2)
_cell_measurement_theta_max 25.00
_cell_measurement_theta_min 3.24
_cell_volume 3922.1(17)
_computing_cell_refinement 'RAPID-AUTO (Rigaku, 1998)'
_computing_data_collection 'RAPID-AUTO (Rigaku, 1998)'
_computing_data_reduction 'CrystalStructure (Rigaku/MSC, 2004)'
_computing_molecular_graphics 'ORTEPII (Johnson, 1976)'
_computing_publication_material 'SHELXL97 (Sheldrick, 2008)'
_computing_structure_refinement 'SHELXL97 (Sheldrick, 2008)'
_computing_structure_solution 'SHELXS97 (Sheldrick, 2008)'
_diffrn_ambient_temperature 293(2)
_diffrn_detector_area_resol_mean 0
_diffrn_measured_fraction_theta_full 0.998
_diffrn_measured_fraction_theta_max 0.998
_diffrn_measurement_device_type 'Rigaku R-AXIS RAPID'
_diffrn_measurement_method '\w scans'
_diffrn_radiation_monochromator graphite
_diffrn_radiation_source 'fine-focus sealed tube'
_diffrn_radiation_type MoK\a
_diffrn_radiation_wavelength 0.71073
_diffrn_reflns_av_R_equivalents 0.0292
_diffrn_reflns_av_sigmaI/netI 0.0238
_diffrn_reflns_limit_h_max 17
_diffrn_reflns_limit_h_min -19
_diffrn_reflns_limit_k_max 22
_diffrn_reflns_limit_k_min -22
_diffrn_reflns_limit_l_max 15
_diffrn_reflns_limit_l_min -15
_diffrn_reflns_number 15193
_diffrn_reflns_theta_full 25.00
_diffrn_reflns_theta_max 25.00
_diffrn_reflns_theta_min 3.24
_diffrn_standards_decay_% 0
_diffrn_standards_interval_time 0
_diffrn_standards_number 0
_exptl_absorpt_coefficient_mu 0.680
_exptl_absorpt_correction_T_max 0.750
_exptl_absorpt_correction_T_min 0.710
_exptl_absorpt_correction_type multi-scan
_exptl_absorpt_process_details '(ABSCOR; Higashi, 1995)'
_exptl_crystal_colour blue
_exptl_crystal_density_diffrn 1.397
_exptl_crystal_density_method 'not measured'
_exptl_crystal_description block
_exptl_crystal_F_000 1700
_exptl_crystal_size_max 0.35
_exptl_crystal_size_mid 0.31
_exptl_crystal_size_min 0.28
_refine_diff_density_max 0.326
_refine_diff_density_min -0.454
_refine_ls_extinction_method none
_refine_ls_goodness_of_fit_ref 1.078
_refine_ls_hydrogen_treatment mixed
_refine_ls_matrix_type full
_refine_ls_number_parameters 286
_refine_ls_number_reflns 3449
_refine_ls_number_restraints 0
_refine_ls_restrained_S_all 1.078
_refine_ls_R_factor_all 0.0562
_refine_ls_R_factor_gt 0.0378
_refine_ls_shift/su_max 0.001
_refine_ls_shift/su_mean 0.000
_refine_ls_structure_factor_coef Fsqd
_refine_ls_weighting_details 'w=1/[\s^2^(Fo^2^)+(0.0393P)^2^+3.5087P] where P=(Fo^2^+2Fc^2^)/3'
_refine_ls_weighting_scheme calc
_refine_ls_wR_factor_gt 0.0833
_refine_ls_wR_factor_ref 0.1013
_reflns_number_gt 2623
_reflns_number_total 3449
_reflns_threshold_expression I>2sigma(I)
_cod_data_source_file zq2032.cif
_cod_data_source_block I
_cod_original_cell_volume 3922.1(14)
_cod_original_sg_symbol_H-M 'C 2/c'
_cod_database_code 2226030
_cod_database_fobs_code 2226030

loop_
_symmetry_equiv_pos_as_xyz
'x, y, z'
'-x, y, -z+1/2'
'x+1/2, y+1/2, z'
'-x+1/2, y+1/2, -z+1/2'
'-x, -y, -z'
'x, -y, z-1/2'
'-x+1/2, -y+1/2, -z'
'x+1/2, -y+1/2, z-1/2'

loop_
_atom_site_type_symbol
_atom_site_label
_atom_site_fract_x
_atom_site_fract_y
_atom_site_fract_z
_atom_site_U_iso_or_equiv
_atom_site_adp_type
_atom_site_calc_flag
_atom_site_refinement_flags
_atom_site_occupancy
_atom_site_disorder_assembly
_atom_site_disorder_group
Cu Cu 0.5000 0.26282(3) 0.2500 0.05651(17) Uani d S 1 . .
N N1 0.40747(13) 0.19982(11) 0.12871(18) 0.0554(5) Uani d . 1 . .
N N2 0.40438(13) 0.26263(12) 0.30525(18) 0.0565(5) Uani d . 1 . .
O O1 0.4521(4) 0.3849(3) 0.1410(5) 0.090(2) Uani d P 0.50 . .
O O2 0.5351(3) 0.3568(3) 0.3129(5) 0.0600(12) Uani d P 0.50 . .
C C1 0.5000 0.4012(3) 0.2500 0.0678(11) Uani d S 1 . .
C C2 0.5084(4) 0.47718(18) 0.2698(3) 0.0556(17) Uani d PG 0.50 . .
C C3 0.4829(4) 0.5284(3) 0.1894(2) 0.0788(19) Uani d PG 0.50 . .
H H3A 0.4598 0.5159 0.1131 0.095 Uiso d PR 0.50 . .
C C4 0.4907(5) 0.5979(2) 0.2196(3) 0.075(3) Uani d PG 0.50 . .
H H4A 0.4731 0.6333 0.1641 0.090 Uiso d PR 0.50 . .
C C5 0.5240(5) 0.61615(16) 0.3302(4) 0.084(3) Uani d PG 0.50 . .
H H5A 0.5295 0.6641 0.3511 0.100 Uiso d PR 0.50 . .
C C6 0.5495(3) 0.5649(2) 0.4106(3) 0.0794(18) Uani d PG 0.50 . .
H H6A 0.5726 0.5775 0.4869 0.095 Uiso d PR 0.50 . .
C C7 0.5417(3) 0.49540(19) 0.3803(3) 0.0639(15) Uani d PG 0.50 . .
H H7A 0.5593 0.4600 0.4358 0.077 Uiso d PR 0.50 . .
C C8 0.4095(2) 0.16743(16) 0.0414(2) 0.0694(8) Uani d . 1 . .
H H8A 0.4614 0.1678 0.0313 0.083 Uiso calc R 1 . .
C C9 0.3373(2) 0.13300(16) -0.0355(3) 0.0791(9) Uani d . 1 . .
H H9A 0.3417 0.1106 -0.0950 0.095 Uiso calc R 1 . .
C C10 0.2608(2) 0.13242(17) -0.0231(3) 0.0794(9) Uani d . 1 . .
H H10A 0.2123 0.1097 -0.0742 0.095 Uiso calc R 1 . .
C C11 0.25483(17) 0.16598(14) 0.0667(2) 0.0620(7) Uani d . 1 . .
C C12 0.17667(18) 0.16982(17) 0.0868(3) 0.0790(9) Uani d . 1 . .
H H12A 0.1260 0.1485 0.0379 0.095 Uiso calc R 1 . .
C C13 0.17515(18) 0.20324(17) 0.1738(3) 0.0773(9) Uani d . 1 . .
H H13A 0.1231 0.2055 0.1835 0.093 Uiso calc R 1 . .
C C14 0.25144(16) 0.23560(14) 0.2524(2) 0.0596(7) Uani d . 1 . .
C C15 0.25428(19) 0.27038(17) 0.3459(3) 0.0726(8) Uani d . 1 . .
H H15A 0.2041 0.2741 0.3596 0.087 Uiso calc R 1 . .
C C16 0.3303(2) 0.29866(18) 0.4164(3) 0.0773(9) Uani d . 1 . .
H H16A 0.3330 0.3211 0.4796 0.093 Uiso calc R 1 . .
C C17 0.40467(19) 0.29405(17) 0.3938(3) 0.0728(8) Uani d . 1 . .
H H17A 0.4565 0.3138 0.4430 0.087 Uiso calc R 1 . .
C C18 0.32904(15) 0.23281(13) 0.2352(2) 0.0502(6) Uani d . 1 . .
C C19 0.33051(15) 0.19836(13) 0.1411(2) 0.0509(6) Uani d . 1 . .
C C20 0.6442(2) 0.89663(16) 0.5209(3) 0.0723(8) Uani d . 1 . .
C C21 0.6652(2) 0.94046(15) 0.6202(3) 0.0673(8) Uani d . 1 . .
C C22 0.7514(2) 0.9571(2) 0.6830(3) 0.0868(10) Uani d . 1 . .
H H22A 0.7949 0.9405 0.6626 0.104 Uiso calc R 1 . .
C C23 0.7738(3) 0.9976(2) 0.7744(3) 0.1056(12) Uani d . 1 . .
H H23A 0.8322 1.0083 0.8157 0.127 Uiso calc R 1 . .
C C24 0.7114(3) 1.0223(2) 0.8054(4) 0.1033(12) Uani d . 1 . .
H H24A 0.7268 1.0498 0.8680 0.124 Uiso calc R 1 . .
C C25 0.6259(3) 1.0067(2) 0.7445(4) 0.1094(14) Uani d . 1 . .
H H25A 0.5833 1.0236 0.7662 0.131 Uiso calc R 1 . .
C C26 0.6014(2) 0.96621(18) 0.6513(3) 0.0901(11) Uani d . 1 . .
H H26A 0.5427 0.9564 0.6100 0.108 Uiso calc R 1 . .
Cl Cl 0.5000 0.80270(7) 0.2500 0.0916(4) Uani d S 1 . .
O O4 0.69924(15) 0.87024(14) 0.4972(2) 0.1004(8) Uani d . 1 . .
O O3 0.55968(17) 0.88975(14) 0.4593(2) 0.0977(8) Uani d . 1 . .
H H31 0.544(3) 0.867(2) 0.400(3) 0.117 Uiso d . 1 . .

loop_
_atom_site_aniso_label
_atom_site_aniso_U_11
_atom_site_aniso_U_22
_atom_site_aniso_U_33
_atom_site_aniso_U_12
_atom_site_aniso_U_13
_atom_site_aniso_U_23
Cu 0.0442(3) 0.0686(3) 0.0647(3) 0.000 0.0303(2) 0.000
N1 0.0514(12) 0.0577(13) 0.0631(13) 0.0028(10) 0.0293(11) -0.0023(11)
N2 0.0457(11) 0.0689(14) 0.0605(13) -0.0025(10) 0.0274(11) -0.0060(11)
O1 0.074(3) 0.099(5) 0.066(4) 0.006(3) -0.003(3) -0.021(3)
O2 0.048(3) 0.066(3) 0.065(3) -0.003(2) 0.021(3) -0.001(2)
C1 0.043(2) 0.069(3) 0.090(4) 0.000 0.025(2) 0.000
C2 0.036(3) 0.071(3) 0.057(5) 0.001(4) 0.015(4) 0.008(3)
C3 0.051(4) 0.108(6) 0.068(4) 0.009(4) 0.014(3) 0.018(4)
C4 0.066(5) 0.059(4) 0.099(10) 0.010(5) 0.031(7) 0.030(4)
C5 0.066(5) 0.062(4) 0.118(8) 0.009(4) 0.033(6) -0.016(5)
C6 0.086(4) 0.067(4) 0.077(4) 0.000(3) 0.025(4) -0.008(4)
C7 0.065(4) 0.060(4) 0.062(4) 0.000(3) 0.020(3) -0.004(3)
C8 0.0703(18) 0.071(2) 0.077(2) 0.0054(16) 0.0401(17) -0.0067(16)
C9 0.088(2) 0.071(2) 0.075(2) -0.0002(18) 0.0290(18) -0.0246(17)
C10 0.0640(19) 0.075(2) 0.085(2) -0.0066(16) 0.0146(17) -0.0168(18)
C11 0.0550(16) 0.0535(16) 0.0726(19) -0.0011(13) 0.0207(14) -0.0038(14)
C12 0.0483(16) 0.078(2) 0.105(3) -0.0131(15) 0.0248(17) -0.009(2)
C13 0.0491(16) 0.081(2) 0.108(3) -0.0054(15) 0.0388(18) 0.000(2)
C14 0.0462(14) 0.0615(17) 0.0778(18) 0.0016(13) 0.0322(14) 0.0083(15)
C15 0.0616(18) 0.086(2) 0.090(2) 0.0066(16) 0.0514(18) 0.0042(18)
C16 0.071(2) 0.097(2) 0.080(2) 0.0014(18) 0.0474(18) -0.0120(18)
C17 0.0627(17) 0.093(2) 0.0726(19) -0.0080(16) 0.0373(16) -0.0174(17)
C18 0.0423(13) 0.0502(14) 0.0619(15) 0.0033(11) 0.0248(12) 0.0061(13)
C19 0.0450(13) 0.0464(15) 0.0629(16) 0.0042(11) 0.0237(13) 0.0044(12)
C20 0.080(2) 0.0680(19) 0.093(2) 0.0097(16) 0.061(2) 0.0170(17)
C21 0.083(2) 0.0550(17) 0.088(2) 0.0119(15) 0.0592(19) 0.0123(15)
C22 0.073(2) 0.106(3) 0.093(3) 0.0252(19) 0.044(2) 0.014(2)
C23 0.089(3) 0.132(4) 0.093(3) 0.011(2) 0.034(2) -0.005(3)
C24 0.115(3) 0.106(3) 0.105(3) -0.002(3) 0.061(3) -0.014(2)
C25 0.115(3) 0.105(3) 0.146(4) -0.003(3) 0.093(3) -0.031(3)
C26 0.084(2) 0.085(2) 0.129(3) -0.0038(18) 0.072(2) -0.016(2)
Cl 0.0794(8) 0.0839(8) 0.1148(10) 0.000 0.0425(7) 0.000
O4 0.0964(16) 0.121(2) 0.1100(18) 0.0257(15) 0.0688(15) -0.0062(15)
O3 0.0869(17) 0.113(2) 0.118(2) -0.0093(14) 0.0673(17) -0.0255(16)

loop_
_atom_type_symbol
_atom_type_description
_atom_type_scat_dispersion_real
_atom_type_scat_dispersion_imag
_atom_type_scat_source
C C 0.0033 0.0016 'International Tables Vol C Tables 4.2.6.8 and 6.1.1.4'
H H 0.0000 0.0000 'International Tables Vol C Tables 4.2.6.8 and 6.1.1.4'
N N 0.0061 0.0033 'International Tables Vol C Tables 4.2.6.8 and 6.1.1.4'
O O 0.0106 0.0060 'International Tables Vol C Tables 4.2.6.8 and 6.1.1.4'
Cu Cu 0.3201 1.2651 'International Tables Vol C Tables 4.2.6.8 and 6.1.1.4'
Cl Cl 0.1484 0.1585 'International Tables Vol C Tables 4.2.6.8 and 6.1.1.4'

loop_
_geom_angle_atom_site_label_1
_geom_angle_atom_site_label_2
_geom_angle_atom_site_label_3
_geom_angle_site_symmetry_1
_geom_angle_site_symmetry_3
_geom_angle
_geom_angle_publ_flag
O2 Cu O2 . 2_655 47.8(3) ?
O2 Cu N2 . 2_655 90.69(16) ?
O2 Cu N2 2_655 2_655 89.49(16) ?
O2 Cu N2 . . 89.49(16) ?
O2 Cu N2 2_655 . 90.69(16) ?
N2 Cu N2 2_655 . 179.80(13) ?
O2 Cu N1 . . 148.10(18) ?
O2 Cu N1 2_655 . 101.76(18) ?
N2 Cu N1 2_655 . 99.53(8) ?
N2 Cu N1 . . 80.35(8) ?
O2 Cu N1 . 2_655 101.76(18) ?
O2 Cu N1 2_655 2_655 148.10(18) ?
N2 Cu N1 2_655 2_655 80.35(8) ?
N2 Cu N1 . 2_655 99.53(8) ?
N1 Cu N1 . 2_655 109.69(12) ?
C8 N1 C19 . . 117.0(2) ?
C8 N1 Cu . . 131.86(18) ?
C19 N1 Cu . . 110.87(16) ?
C17 N2 C18 . . 118.3(2) ?
C17 N2 Cu . . 127.38(19) ?
C18 N2 Cu . . 113.88(16) ?
C1 O2 Cu . . 112.8(4) ?
O2 C1 O1 . . 119.6(6) ?
O2 C1 C2 . . 127.5(4) ?
O1 C1 C2 . . 112.6(4) ?
C3 C2 C7 . . 120.0 ?
C3 C2 C1 . . 126.0(3) ?
C7 C2 C1 . . 113.9(3) ?
C4 C3 C2 . . 120.0 ?
C4 C3 H3A . . 120.0 ?
C2 C3 H3A . . 120.0 ?
C3 C4 C5 . . 120.0 ?
C3 C4 H4A . . 120.0 ?
C5 C4 H4A . . 120.0 ?
C4 C5 C6 . . 120.0 ?
C4 C5 H5A . . 120.0 ?
C6 C5 H5A . . 120.0 ?
C7 C6 C5 . . 120.0 ?
C7 C6 H6A . . 120.0 ?
C5 C6 H6A . . 120.0 ?
C6 C7 C2 . . 120.0 ?
C6 C7 H7A . . 120.0 ?
C2 C7 H7A . . 120.0 ?
N1 C8 C9 . . 122.9(3) ?
N1 C8 H8A . . 118.5 ?
C9 C8 H8A . . 118.5 ?
C10 C9 C8 . . 119.6(3) ?
C10 C9 H9A . . 120.2 ?
C8 C9 H9A . . 120.2 ?
C9 C10 C11 . . 119.9(3) ?
C9 C10 H10A . . 120.1 ?
C11 C10 H10A . . 120.1 ?
C10 C11 C19 . . 117.1(3) ?
C10 C11 C12 . . 124.5(3) ?
C19 C11 C12 . . 118.4(3) ?
C13 C12 C11 . . 121.6(3) ?
C13 C12 H12A . . 119.2 ?
C11 C12 H12A . . 119.2 ?
C12 C13 C14 . . 121.5(3) ?
C12 C13 H13A . . 119.3 ?
C14 C13 H13A . . 119.3 ?
C15 C14 C18 . . 117.5(3) ?
C15 C14 C13 . . 124.1(3) ?
C18 C14 C13 . . 118.4(3) ?
C16 C15 C14 . . 119.7(2) ?
C16 C15 H15A . . 120.2 ?
C14 C15 H15A . . 120.2 ?
C15 C16 C17 . . 119.7(3) ?
C15 C16 H16A . . 120.2 ?
C17 C16 H16A . . 120.2 ?
N2 C17 C16 . . 122.6(3) ?
N2 C17 H17A . . 118.7 ?
C16 C17 H17A . . 118.7 ?
N2 C18 C14 . . 122.3(2) ?
N2 C18 C19 . . 117.4(2) ?
C14 C18 C19 . . 120.3(2) ?
N1 C19 C11 . . 123.5(2) ?
N1 C19 C18 . . 116.7(2) ?
C11 C19 C18 . . 119.8(2) ?
O4 C20 O3 . . 122.4(3) ?
O4 C20 C21 . . 122.9(3) ?
O3 C20 C21 . . 114.6(3) ?
C22 C21 C26 . . 118.6(3) ?
C22 C21 C20 . . 119.0(3) ?
C26 C21 C20 . . 122.5(3) ?
C23 C22 C21 . . 121.1(3) ?
C23 C22 H22A . . 119.5 ?
C21 C22 H22A . . 119.5 ?
C24 C23 C22 . . 120.3(4) ?
C24 C23 H23A . . 119.8 ?
C22 C23 H23A . . 119.8 ?
C23 C24 C25 . . 119.6(4) ?
C23 C24 H24A . . 120.2 ?
C25 C24 H24A . . 120.2 ?
C24 C25 C26 . . 121.3(3) ?
C24 C25 H25A . . 119.4 ?
C26 C25 H25A . . 119.4 ?
C25 C26 C21 . . 119.2(4) ?
C25 C26 H26A . . 120.4 ?
C21 C26 H26A . . 120.4 ?
C20 O3 H31 . . 119(3) ?

loop_
_geom_bond_atom_site_label_1
_geom_bond_atom_site_label_2
_geom_bond_site_symmetry_2
_geom_bond_distance
_geom_bond_publ_flag
Cu O2 . 1.984(5) ?
Cu O2 2_655 1.984(5) ?
Cu N2 2_655 2.012(2) ?
Cu N2 . 2.012(2) ?
Cu N1 . 2.110(2) ?
Cu N1 2_655 2.110(2) ?
N1 C8 . 1.330(3) ?
N1 C19 . 1.362(3) ?
N2 C17 . 1.322(3) ?
N2 C18 . 1.355(3) ?
O1 C1 . 1.378(6) ?
O2 C1 . 1.174(6) ?
C1 C2 . 1.486(6) ?
C2 C3 . 1.3900 ?
C2 C7 . 1.3900 ?
C3 C4 . 1.3900 ?
C3 H3A . 0.9600 ?
C4 C5 . 1.3900 ?
C4 H4A . 0.9600 ?
C5 C6 . 1.3900 ?
C5 H5A . 0.9601 ?
C6 C7 . 1.3900 ?
C6 H6A . 0.9599 ?
C7 H7A . 0.9601 ?
C8 C9 . 1.395(4) ?
C8 H8A . 0.9300 ?
C9 C10 . 1.356(4) ?
C9 H9A . 0.9300 ?
C10 C11 . 1.395(4) ?
C10 H10A . 0.9300 ?
C11 C19 . 1.399(4) ?
C11 C12 . 1.438(4) ?
C12 C13 . 1.334(4) ?
C12 H12A . 0.9300 ?
C13 C14 . 1.425(4) ?
C13 H13A . 0.9300 ?
C14 C15 . 1.396(4) ?
C14 C18 . 1.407(3) ?
C15 C16 . 1.352(4) ?
C15 H15A . 0.9300 ?
C16 C17 . 1.395(4) ?
C16 H16A . 0.9300 ?
C17 H17A . 0.9300 ?
C18 C19 . 1.425(3) ?
C20 O4 . 1.200(3) ?
C20 O3 . 1.323(4) ?
C20 C21 . 1.485(4) ?
C21 C22 . 1.380(5) ?
C21 C26 . 1.384(4) ?
C22 C23 . 1.363(5) ?
C22 H22A . 0.9300 ?
C23 C24 . 1.355(5) ?
C23 H23A . 0.9300 ?
C24 C25 . 1.361(5) ?
C24 H24A . 0.9300 ?
C25 C26 . 1.379(5) ?
C25 H25A . 0.9300 ?
C26 H26A . 0.9300 ?
Cl Cl 2_655 0.000(3) ?
O3 H31 . 0.85(4) ?

loop_
_geom_hbond_atom_site_label_D
_geom_hbond_atom_site_label_H
_geom_hbond_atom_site_label_A
_geom_hbond_site_symmetry_A
_geom_hbond_distance_DH
_geom_hbond_distance_HA
_geom_hbond_distance_DA
_geom_hbond_angle_DHA
C5 H5A Cl . 0.96 2.94 3.728(4) 139.9
O3 H31 Cl . 0.85(4) 2.20(4) 3.051(3) 177(4)
O3 H31 Cl 2_655 0.85(4) 2.20(4) 3.051(3) 177(4)
C24 H24A O4 6_576 0.93 2.49 3.355(5) 155.3
C8 H8A O3 6_565 0.93 2.47 3.307(4) 149.0
C10 H10A O1 7 0.93 2.53 3.275(7) 137.7
C12 H12A O1 7 0.93 2.30 3.106(7) 145.5
